data_2229811
loop_
_publ_author_name
'Choi, Hong Dae'
'Seo, Pil Ja'
'Son, Byeng Wha'
'Lee, Uk'

_publ_section_title
;
 3-Cyclohexylsulfonyl-5-isopropyl-2-methyl-1-benzofuran
;
_journal_coeditor_code RK2267
_journal_issue 4
_journal_name_full 'Acta Crystallographica Section E'
_journal_page_first o749
_journal_paper_doi 10.1107/S1600536811007215
_journal_volume 67
_journal_year 2011
_chemical_formula_iupac 'C18 H24 O3 S'
_chemical_formula_moiety 'C18 H24 O3 S'
_chemical_formula_sum 'C18 H24 O3 S'
_chemical_formula_weight 320.44
_chemical_melting_point_gt 467
_chemical_melting_point_lt 468
_chemical_name_systematic
;
3-Cyclohexylsulfonyl-5-isopropyl-2-methyl-1-benzofuran
;
_space_group_IT_number 14
_symmetry_cell_setting monoclinic
_symmetry_space_group_name_Hall '-P 2ybc'
_symmetry_space_group_name_H-M 'P 1 21/c 1'
_atom_sites_solution_hydrogens geom
_atom_sites_solution_primary direct
_atom_sites_solution_secondary difmap
_cell_angle_alpha 90.00
_cell_angle_beta 102.0800(10)
_cell_angle_gamma 90.00
_cell_formula_units_Z 4
_cell_length_a 5.71170(10)
_cell_length_b 23.5045(4)
_cell_length_c 12.7980(2)
_cell_measurement_reflns_used 7210
_cell_measurement_temperature 173(2)
_cell_measurement_theta_max 27.29
_cell_measurement_theta_min 2.38
_cell_volume 1680.09(5)
_computing_cell_refinement '<i>SAINT</i> (Bruker, 2009)'
_computing_data_collection '<i>APEX2</i> (Bruker, 2009)'
_computing_data_reduction '<i>SAINT</i> (Bruker, 2009)'
_computing_molecular_graphics '<i>ORTEP-3</i> (Farrugia, 1997) and <i>DIAMOND</i> (Brandenburg, 1998)'
_computing_publication_material '<i>SHELXL97</i> (Sheldrick, 2008)'
_computing_structure_refinement '<i>SHELXL97</i> (Sheldrick, 2008)'
_computing_structure_solution '<i>SHELXS97</i> (Sheldrick, 2008)'
_diffrn_ambient_temperature 173(2)
_diffrn_detector_area_resol_mean 10.0
_diffrn_measured_fraction_theta_full 0.998
_diffrn_measured_fraction_theta_max 0.998
_diffrn_measurement_device_type 'Bruker SMART APEXII CCD'
_diffrn_measurement_method '\f and \w'
_diffrn_radiation_monochromator 'graphite multilayer'
_diffrn_radiation_source 'rotating anode'
_diffrn_radiation_type MoK\a
_diffrn_radiation_wavelength 0.71073
_diffrn_reflns_av_R_equivalents 0.0337
_diffrn_reflns_av_sigmaI/netI 0.0348
_diffrn_reflns_limit_h_max 7
_diffrn_reflns_limit_h_min -7
_diffrn_reflns_limit_k_max 30
_diffrn_reflns_limit_k_min -22
_diffrn_reflns_limit_l_max 16
_diffrn_reflns_limit_l_min -16
_diffrn_reflns_number 15706
_diffrn_reflns_theta_full 27.49
_diffrn_reflns_theta_max 27.49
_diffrn_reflns_theta_min 1.73
_diffrn_standards_number 0
_exptl_absorpt_coefficient_mu 0.203
_exptl_absorpt_correction_T_max 0.9573
_exptl_absorpt_correction_T_min 0.9486
_exptl_absorpt_correction_type multi-scan
_exptl_absorpt_process_details '(<i>SADABS</i>; Bruker, 2009)'
_exptl_crystal_colour colourless
_exptl_crystal_density_diffrn 1.267
_exptl_crystal_density_method 'not measured'
_exptl_crystal_description block
_exptl_crystal_F_000 688
_exptl_crystal_size_max 0.26
_exptl_crystal_size_mid 0.25
_exptl_crystal_size_min 0.22
_refine_diff_density_max 0.230
_refine_diff_density_min -0.493
_refine_ls_extinction_method none
_refine_ls_goodness_of_fit_ref 1.054
_refine_ls_hydrogen_treatment constr
_refine_ls_matrix_type full
_refine_ls_number_parameters 202
_refine_ls_number_reflns 3870
_refine_ls_number_restraints 0
_refine_ls_restrained_S_all 1.054
_refine_ls_R_factor_all 0.0542
_refine_ls_R_factor_gt 0.0432
_refine_ls_shift/su_max 0.001
_refine_ls_shift/su_mean 0.000
_refine_ls_structure_factor_coef Fsqd
_refine_ls_weighting_details 'calc w=1/[\s^2^(Fo^2^)+(0.0595P)^2^+0.3753P] where P=(Fo^2^+2Fc^2^)/3'
_refine_ls_weighting_scheme calc
_refine_ls_wR_factor_gt 0.1110
_refine_ls_wR_factor_ref 0.1179
_reflns_number_gt 3124
_reflns_number_total 3870
_reflns_threshold_expression I>2\s(I)
_cod_data_source_file rk2267.cif
_cod_data_source_block I
_cod_original_sg_symbol_H-M 'P 21/c'
_cod_database_code 2229811
_cod_database_fobs_code 2229811

loop_
_symmetry_equiv_pos_as_xyz
'x, y, z'
'-x, y+1/2, -z+1/2'
'-x, -y, -z'
'x, -y-1/2, z-1/2'

loop_
_atom_site_type_symbol
_atom_site_label
_atom_site_fract_x
_atom_site_fract_y
_atom_site_fract_z
_atom_site_U_iso_or_equiv
_atom_site_adp_type
_atom_site_calc_flag
_atom_site_refinement_flags
_atom_site_occupancy
_atom_site_disorder_assembly
_atom_site_disorder_group
S S1 0.79640(7) 0.253935(16) 0.35223(3) 0.02755(13) Uani d . 1 . .
O O1 0.8519(2) 0.14326(5) 0.58586(9) 0.0413(3) Uani d . 1 . .
O O2 1.0380(2) 0.27516(5) 0.37375(10) 0.0411(3) Uani d . 1 . .
O O3 0.6959(2) 0.23391(5) 0.24608(9) 0.0377(3) Uani d . 1 . .
C C1 0.7751(3) 0.19902(6) 0.44030(12) 0.0296(3) Uani d . 1 . .
C C2 0.5856(3) 0.15696(6) 0.42805(12) 0.0304(3) Uani d . 1 . .
C C3 0.3829(3) 0.14321(7) 0.35150(13) 0.0327(4) Uani d . 1 . .
H H3 0.3395 0.1653 0.2883 0.039 Uiso calc R 1 . .
C C4 0.2436(3) 0.09669(7) 0.36817(14) 0.0367(4) Uani d . 1 . .
C C5 0.3105(4) 0.06562(7) 0.46338(15) 0.0444(5) Uani d . 1 . .
H H5 0.2137 0.0343 0.4750 0.053 Uiso calc R 1 . .
C C6 0.5089(4) 0.07834(7) 0.54037(15) 0.0448(5) Uani d . 1 . .
H H6 0.5514 0.0567 0.6042 0.054 Uiso calc R 1 . .
C C7 0.6431(3) 0.12389(7) 0.52048(13) 0.0366(4) Uani d . 1 . .
C C8 0.9275(3) 0.18916(7) 0.53575(13) 0.0353(4) Uani d . 1 . .
C C9 0.0319(3) 0.07963(8) 0.28150(16) 0.0457(5) Uani d . 1 . .
H H9 -0.0566 0.1152 0.2548 0.055 Uiso calc R 1 . .
C C10 -0.1454(4) 0.03966(8) 0.31629(19) 0.0565(6) Uani d . 1 . .
H H10A -0.0694 0.0026 0.3349 0.085 Uiso calc R 1 . .
H H10B -0.2851 0.0349 0.2577 0.085 Uiso calc R 1 . .
H H10C -0.1964 0.0556 0.3787 0.085 Uiso calc R 1 . .
C C11 0.1175(4) 0.05314(12) 0.18821(17) 0.0678(7) Uani d . 1 . .
H H11A 0.2218 0.0800 0.1612 0.102 Uiso calc R 1 . .
H H11B -0.0208 0.0440 0.1312 0.102 Uiso calc R 1 . .
H H11C 0.2068 0.0182 0.2119 0.102 Uiso calc R 1 . .
C C12 1.1480(3) 0.21675(9) 0.59454(15) 0.0477(5) Uani d . 1 . .
H H12A 1.2862 0.1926 0.5913 0.072 Uiso calc R 1 . .
H H12B 1.1371 0.2222 0.6693 0.072 Uiso calc R 1 . .
H H12C 1.1672 0.2538 0.5621 0.072 Uiso calc R 1 . .
C C13 0.6056(3) 0.30757(6) 0.38532(12) 0.0258(3) Uani d . 1 . .
H H13 0.4401 0.2915 0.3746 0.031 Uiso calc R 1 . .
C C14 0.6805(3) 0.32676(7) 0.50149(12) 0.0368(4) Uani d . 1 . .
H H14A 0.6821 0.2937 0.5496 0.044 Uiso calc R 1 . .
H H14B 0.8441 0.3430 0.5144 0.044 Uiso calc R 1 . .
C C15 0.5051(4) 0.37148(8) 0.52512(15) 0.0466(5) Uani d . 1 . .
H H15A 0.3454 0.3539 0.5191 0.056 Uiso calc R 1 . .
H H15B 0.5590 0.3852 0.5994 0.056 Uiso calc R 1 . .
C C16 0.4846(4) 0.42147(8) 0.44964(18) 0.0556(5) Uani d . 1 . .
H H16A 0.6385 0.4423 0.4624 0.067 Uiso calc R 1 . .
H H16B 0.3596 0.4478 0.4637 0.067 Uiso calc R 1 . .
C C17 0.4210(4) 0.40189(8) 0.33352(16) 0.0510(5) Uani d . 1 . .
H H17A 0.2583 0.3852 0.3185 0.061 Uiso calc R 1 . .
H H17B 0.4198 0.4351 0.2859 0.061 Uiso calc R 1 . .
C C18 0.5991(3) 0.35795(7) 0.30975(13) 0.0369(4) Uani d . 1 . .
H H18A 0.7604 0.3752 0.3195 0.044 Uiso calc R 1 . .
H H18B 0.5505 0.3449 0.2348 0.044 Uiso calc R 1 . .

loop_
_atom_site_aniso_label
_atom_site_aniso_U_11
_atom_site_aniso_U_22
_atom_site_aniso_U_33
_atom_site_aniso_U_12
_atom_site_aniso_U_13
_atom_site_aniso_U_23
S1 0.0263(2) 0.0315(2) 0.0264(2) -0.00097(14) 0.00923(16) -0.00148(14)
O1 0.0547(8) 0.0371(7) 0.0309(6) 0.0125(6) 0.0067(6) 0.0045(5)
O2 0.0258(6) 0.0519(7) 0.0481(7) -0.0035(5) 0.0136(5) -0.0003(6)
O3 0.0509(8) 0.0380(6) 0.0257(6) -0.0039(5) 0.0114(5) -0.0038(5)
C1 0.0311(8) 0.0296(8) 0.0290(8) 0.0061(6) 0.0079(7) -0.0002(6)
C2 0.0386(9) 0.0239(8) 0.0316(8) 0.0059(6) 0.0137(7) 0.0014(6)
C3 0.0381(9) 0.0259(8) 0.0353(8) 0.0028(6) 0.0106(7) 0.0048(6)
C4 0.0419(10) 0.0261(8) 0.0460(10) 0.0020(7) 0.0177(8) 0.0024(7)
C5 0.0652(13) 0.0259(9) 0.0494(11) -0.0007(8) 0.0286(10) 0.0042(7)
C6 0.0719(14) 0.0298(9) 0.0365(9) 0.0080(9) 0.0203(9) 0.0076(7)
C7 0.0531(11) 0.0282(8) 0.0302(8) 0.0114(7) 0.0129(8) 0.0014(7)
C8 0.0383(9) 0.0369(9) 0.0321(8) 0.0119(7) 0.0104(7) -0.0006(7)
C9 0.0407(10) 0.0320(9) 0.0653(13) -0.0056(8) 0.0131(9) 0.0057(8)
C10 0.0537(12) 0.0407(11) 0.0843(16) -0.0120(9) 0.0353(11) -0.0130(11)
C11 0.0508(13) 0.1066(19) 0.0474(12) -0.0300(13) 0.0135(10) -0.0090(12)
C12 0.0380(10) 0.0636(13) 0.0375(10) 0.0114(9) -0.0010(8) -0.0016(9)
C13 0.0226(7) 0.0271(7) 0.0280(8) -0.0010(6) 0.0058(6) 0.0000(6)
C14 0.0450(10) 0.0387(9) 0.0271(8) 0.0071(7) 0.0084(7) -0.0029(7)
C15 0.0551(12) 0.0444(11) 0.0426(10) 0.0081(9) 0.0151(9) -0.0105(8)
C16 0.0661(14) 0.0319(10) 0.0688(14) 0.0063(9) 0.0139(11) -0.0103(9)
C17 0.0616(13) 0.0346(10) 0.0542(12) 0.0126(9) 0.0067(10) 0.0081(8)
C18 0.0459(10) 0.0318(9) 0.0316(8) -0.0020(7) 0.0051(7) 0.0048(7)

loop_
_atom_type_symbol
_atom_type_description
_atom_type_scat_dispersion_real
_atom_type_scat_dispersion_imag
_atom_type_scat_source
C C 0.0033 0.0016 'International Tables Vol C Tables 4.2.6.8 and 6.1.1.4'
H H 0.0000 0.0000 'International Tables Vol C Tables 4.2.6.8 and 6.1.1.4'
O O 0.0106 0.0060 'International Tables Vol C Tables 4.2.6.8 and 6.1.1.4'
S S 0.1246 0.1234 'International Tables Vol C Tables 4.2.6.8 and 6.1.1.4'

loop_
_geom_angle_atom_site_label_1
_geom_angle_atom_site_label_2
_geom_angle_atom_site_label_3
_geom_angle_site_symmetry_1
_geom_angle_site_symmetry_3
_geom_angle
_geom_angle_publ_flag
O3 S1 O2 . . 118.13(7) ?
O3 S1 C1 . . 107.55(7) ?
O2 S1 C1 . . 109.19(8) ?
O3 S1 C13 . . 108.30(7) ?
O2 S1 C13 . . 108.69(7) ?
C1 S1 C13 . . 104.09(7) ?
C8 O1 C7 . . 107.01(12) ?
C8 C1 C2 . . 107.65(14) ?
C8 C1 S1 . . 126.16(13) ?
C2 C1 S1 . . 126.13(12) ?
C3 C2 C7 . . 118.78(15) ?
C3 C2 C1 . . 136.71(15) ?
C7 C2 C1 . . 104.49(15) ?
C2 C3 C4 . . 119.51(15) ?
C2 C3 H3 . . 120.2 ?
C4 C3 H3 . . 120.2 ?
C3 C4 C5 . . 118.71(16) ?
C3 C4 C9 . . 119.30(15) ?
C5 C4 C9 . . 121.93(16) ?
C6 C5 C4 . . 123.01(17) ?
C6 C5 H5 . . 118.5 ?
C4 C5 H5 . . 118.5 ?
C5 C6 C7 . . 116.56(16) ?
C5 C6 H6 . . 121.7 ?
C7 C6 H6 . . 121.7 ?
C6 C7 O1 . . 126.13(15) ?
C6 C7 C2 . . 123.41(17) ?
O1 C7 C2 . . 110.46(15) ?
C1 C8 O1 . . 110.38(15) ?
C1 C8 C12 . . 134.37(17) ?
O1 C8 C12 . . 115.25(15) ?
C4 C9 C10 . . 115.43(17) ?
C4 C9 C11 . . 110.26(16) ?
C10 C9 C11 . . 108.82(16) ?
C4 C9 H9 . . 107.3 ?
C10 C9 H9 . . 107.3 ?
C11 C9 H9 . . 107.3 ?
C9 C10 H10A . . 109.5 ?
C9 C10 H10B . . 109.5 ?
H10A C10 H10B . . 109.5 ?
C9 C10 H10C . . 109.5 ?
H10A C10 H10C . . 109.5 ?
H10B C10 H10C . . 109.5 ?
C9 C11 H11A . . 109.5 ?
C9 C11 H11B . . 109.5 ?
H11A C11 H11B . . 109.5 ?
C9 C11 H11C . . 109.5 ?
H11A C11 H11C . . 109.5 ?
H11B C11 H11C . . 109.5 ?
C8 C12 H12A . . 109.5 ?
C8 C12 H12B . . 109.5 ?
H12A C12 H12B . . 109.5 ?
C8 C12 H12C . . 109.5 ?
H12A C12 H12C . . 109.5 ?
H12B C12 H12C . . 109.5 ?
C18 C13 C14 . . 110.67(13) ?
C18 C13 S1 . . 109.58(11) ?
C14 C13 S1 . . 112.41(11) ?
C18 C13 H13 . . 108.0 ?
C14 C13 H13 . . 108.0 ?
S1 C13 H13 . . 108.0 ?
C15 C14 C13 . . 109.55(14) ?
C15 C14 H14A . . 109.8 ?
C13 C14 H14A . . 109.8 ?
C15 C14 H14B . . 109.8 ?
C13 C14 H14B . . 109.8 ?
H14A C14 H14B . . 108.2 ?
C16 C15 C14 . . 112.06(16) ?
C16 C15 H15A . . 109.2 ?
C14 C15 H15A . . 109.2 ?
C16 C15 H15B . . 109.2 ?
C14 C15 H15B . . 109.2 ?
H15A C15 H15B . . 107.9 ?
C15 C16 C17 . . 111.05(15) ?
C15 C16 H16A . . 109.4 ?
C17 C16 H16A . . 109.4 ?
C15 C16 H16B . . 109.4 ?
C17 C16 H16B . . 109.4 ?
H16A C16 H16B . . 108.0 ?
C18 C17 C16 . . 111.48(15) ?
C18 C17 H17A . . 109.3 ?
C16 C17 H17A . . 109.3 ?
C18 C17 H17B . . 109.3 ?
C16 C17 H17B . . 109.3 ?
H17A C17 H17B . . 108.0 ?
C17 C18 C13 . . 109.17(14) ?
C17 C18 H18A . . 109.8 ?
C13 C18 H18A . . 109.8 ?
C17 C18 H18B . . 109.8 ?
C13 C18 H18B . . 109.8 ?
H18A C18 H18B . . 108.3 ?

loop_
_geom_bond_atom_site_label_1
_geom_bond_atom_site_label_2
_geom_bond_site_symmetry_2
_geom_bond_distance
_geom_bond_publ_flag
S1 O3 . 1.4389(12) ?
S1 O2 . 1.4389(12) ?
S1 C1 . 1.7345(16) ?
S1 C13 . 1.7747(15) ?
O1 C8 . 1.370(2) ?
O1 C7 . 1.383(2) ?
C1 C8 . 1.363(2) ?
C1 C2 . 1.450(2) ?
C2 C3 . 1.389(2) ?
C2 C7 . 1.396(2) ?
C3 C4 . 1.395(2) ?
C3 H3 . 0.9500 ?
C4 C5 . 1.403(2) ?
C4 C9 . 1.514(3) ?
C5 C6 . 1.370(3) ?
C5 H5 . 0.9500 ?
C6 C7 . 1.371(3) ?
C6 H6 . 0.9500 ?
C8 C12 . 1.475(3) ?
C9 C10 . 1.515(2) ?
C9 C11 . 1.515(3) ?
C9 H9 . 1.0000 ?
C10 H10A . 0.9800 ?
C10 H10B . 0.9800 ?
C10 H10C . 0.9800 ?
C11 H11A . 0.9800 ?
C11 H11B . 0.9800 ?
C11 H11C . 0.9800 ?
C12 H12A . 0.9800 ?
C12 H12B . 0.9800 ?
C12 H12C . 0.9800 ?
C13 C18 . 1.524(2) ?
C13 C14 . 1.527(2) ?
C13 H13 . 1.0000 ?
C14 C15 . 1.526(2) ?
C14 H14A . 0.9900 ?
C14 H14B . 0.9900 ?
C15 C16 . 1.510(3) ?
C15 H15A . 0.9900 ?
C15 H15B . 0.9900 ?
C16 C17 . 1.525(3) ?
C16 H16A . 0.9900 ?
C16 H16B . 0.9900 ?
C17 C18 . 1.524(3) ?
C17 H17A . 0.9900 ?
C17 H17B . 0.9900 ?
C18 H18A . 0.9900 ?
C18 H18B . 0.9900 ?

loop_
_geom_hbond_atom_site_label_D
_geom_hbond_atom_site_label_H
_geom_hbond_atom_site_label_A
_geom_hbond_site_symmetry_A
_geom_hbond_distance_DH
_geom_hbond_distance_HA
_geom_hbond_distance_DA
_geom_hbond_angle_DHA
C13 H13 O2 1_455 1.00 2.33 3.3030(19) 165
C14 H14A O3 4_566 0.99 2.58 3.424(2) 143
C10 H10C Cg 1_455 0.98 2.71 3.548(2) 144

loop_
_geom_torsion_atom_site_label_1
_geom_torsion_atom_site_label_2
_geom_torsion_atom_site_label_3
_geom_torsion_atom_site_label_4
_geom_torsion_site_symmetry_1
_geom_torsion_site_symmetry_2
_geom_torsion_site_symmetry_3
_geom_torsion_site_symmetry_4
_geom_torsion
_geom_torsion_publ_flag
O3 S1 C1 C8 . . . . 149.94(14) ?
O2 S1 C1 C8 . . . . 20.63(17) ?
C13 S1 C1 C8 . . . . -95.29(15) ?
O3 S1 C1 C2 . . . . -33.21(15) ?
O2 S1 C1 C2 . . . . -162.53(13) ?
C13 S1 C1 C2 . . . . 81.56(14) ?
C8 C1 C2 C3 . . . . -179.01(18) ?
S1 C1 C2 C3 . . . . 3.7(3) ?
C8 C1 C2 C7 . . . . -0.33(17) ?
S1 C1 C2 C7 . . . . -177.66(12) ?
C7 C2 C3 C4 . . . . -0.6(2) ?
C1 C2 C3 C4 . . . . 177.97(17) ?
C2 C3 C4 C5 . . . . 1.2(2) ?
C2 C3 C4 C9 . . . . -176.17(15) ?
C3 C4 C5 C6 . . . . -1.0(3) ?
C9 C4 C5 C6 . . . . 176.28(18) ?
C4 C5 C6 C7 . . . . 0.1(3) ?
C5 C6 C7 O1 . . . . -178.51(16) ?
C5 C6 C7 C2 . . . . 0.5(3) ?
C8 O1 C7 C6 . . . . 179.64(16) ?
C8 O1 C7 C2 . . . . 0.51(17) ?
C3 C2 C7 C6 . . . . -0.3(2) ?
C1 C2 C7 C6 . . . . -179.27(16) ?
C3 C2 C7 O1 . . . . 178.86(14) ?
C1 C2 C7 O1 . . . . -0.11(17) ?
C2 C1 C8 O1 . . . . 0.67(18) ?
S1 C1 C8 O1 . . . . 177.99(11) ?
C2 C1 C8 C12 . . . . -178.92(18) ?
S1 C1 C8 C12 . . . . -1.6(3) ?
C7 O1 C8 C1 . . . . -0.73(17) ?
C7 O1 C8 C12 . . . . 178.94(14) ?
C3 C4 C9 C10 . . . . -164.47(16) ?
C5 C4 C9 C10 . . . . 18.3(2) ?
C3 C4 C9 C11 . . . . 71.7(2) ?
C5 C4 C9 C11 . . . . -105.5(2) ?
O3 S1 C13 C18 . . . . -63.30(12) ?
O2 S1 C13 C18 . . . . 66.20(12) ?
C1 S1 C13 C18 . . . . -177.53(11) ?
O3 S1 C13 C14 . . . . 173.20(11) ?
O2 S1 C13 C14 . . . . -57.30(13) ?
C1 S1 C13 C14 . . . . 58.97(13) ?
C18 C13 C14 C15 . . . . 58.75(18) ?
S1 C13 C14 C15 . . . . -178.37(12) ?
C13 C14 C15 C16 . . . . -56.1(2) ?
C14 C15 C16 C17 . . . . 54.4(2) ?
C15 C16 C17 C18 . . . . -55.1(2) ?
C16 C17 C18 C13 . . . . 57.4(2) ?
C14 C13 C18 C17 . . . . -59.57(18) ?
S1 C13 C18 C17 . . . . 175.92(12) ?

loop_
_cod_related_entry_id
_cod_related_entry_database
_cod_related_entry_code
1 ChemSpider 30656608
